data_4330709
loop_
_publ_author_name
'Jacob H. Olshansky'
'Thanh Thao Tran'
'Kristen J. Hernandez'
'Matthias Zeller'
'P. Shiv Halasyamani'
'Joshua Schrier'
'Alexander J. Norquist'

_publ_contact_author_address
; 
Department of Chemistry
Haverford College
370 Lancaster Avenue
Haverford PA, 19041 
;
_publ_contact_author_email anorquis@haverford.edu
_publ_contact_author_fax '610 896 4963'
_publ_contact_author_name 'Alexander J Norquist'
_publ_contact_author_phone '610 896 2949'
_publ_section_title
;
 Role of Hydrogen-Bonding in the Formation of Polar Achiral and Nonpolar
 Chiral Vanadium Selenite Frameworks
;
_journal_name_full 'Inorganic Chemistry'
_journal_page_first 11040
_journal_page_last 11048
_journal_paper_doi 10.1021/ic3015496
_journal_volume 51
_journal_year 2012
_chemical_formula_moiety 'C6 H22 N2 O16 Se4 V2'
_chemical_formula_sum 'C6 H22 N2 O16 Se4 V2'
_chemical_formula_weight 795.97
_space_group_IT_number 60
_symmetry_cell_setting orthorhombic
_symmetry_space_group_name_Hall '-P 2n 2ab'
_symmetry_space_group_name_H-M 'P b c n'
_atom_sites_solution_hydrogens difmap
_atom_sites_solution_primary direct
_cell_angle_alpha 90
_cell_angle_beta 90
_cell_angle_gamma 90
_cell_formula_units_Z 4
_cell_length_a 14.5262(15)
_cell_length_b 10.6006(11)
_cell_length_c 12.7160(14)
_cell_measurement_reflns_used 9991
_cell_measurement_temperature 100
_cell_measurement_theta_max 32
_cell_measurement_theta_min 2
_cell_volume 1958.1(4)
_computing_cell_refinement 'DENZO/SCALEPACK (Otwinowski & Minor, 1997)'
_computing_data_collection 'COLLECT (Nonius, 2001).'
_computing_data_reduction 'DENZO/SCALEPACK (Otwinowski & Minor, 1997)'
_computing_molecular_graphics 'CAMERON (Watkin et al., 1996)'
_computing_publication_material 'CRYSTALS (Betteridge et al., 2003)'
_computing_structure_refinement 'CRYSTALS (Betteridge et al., 2003)'
_computing_structure_solution 'SIR92 (Altomare et al., 1994)'
_diffrn_ambient_temperature 100
_diffrn_measured_fraction_theta_full 0.996
_diffrn_measured_fraction_theta_max 0.970
_diffrn_measurement_device Area
_diffrn_measurement_device_type 'Nonius KappaCCD'
_diffrn_measurement_method \w
_diffrn_radiation_monochromator graphite
_diffrn_radiation_type 'Mo K\a'
_diffrn_radiation_wavelength 0.71073
_diffrn_reflns_av_R_equivalents 0.022
_diffrn_reflns_limit_h_max 21
_diffrn_reflns_limit_h_min -21
_diffrn_reflns_limit_k_max 15
_diffrn_reflns_limit_k_min -15
_diffrn_reflns_limit_l_max 18
_diffrn_reflns_limit_l_min -18
_diffrn_reflns_number 22298
_diffrn_reflns_theta_full 29.925
_diffrn_reflns_theta_max 31.835
_diffrn_reflns_theta_min 2.378
_diffrn_standards_number 0
_exptl_absorpt_coefficient_mu 8.474
_exptl_absorpt_correction_T_max 0.33
_exptl_absorpt_correction_T_min 0.28
_exptl_absorpt_correction_type multi-scan
_exptl_absorpt_process_details 'DENZO/SCALEPACK (Otwinowski & Minor, 1997)'
_exptl_crystal_colour aquamarine
_exptl_crystal_density_diffrn 2.700
_exptl_crystal_description block
_exptl_crystal_F_000 1528
_exptl_crystal_size_max 0.190
_exptl_crystal_size_mid 0.150
_exptl_crystal_size_min 0.130
_refine_diff_density_max 0.52
_refine_diff_density_min -0.64
_refine_ls_extinction_coef 43(2)
_refine_ls_extinction_method 'Larson (1970), Equation 22'
_refine_ls_goodness_of_fit_ref 1.0268
_refine_ls_hydrogen_treatment constr
_refine_ls_matrix_type full
_refine_ls_number_parameters 137
_refine_ls_number_reflns 3039
_refine_ls_number_restraints 0
_refine_ls_R_factor_all 0.0176
_refine_ls_R_factor_gt 0.0163
_refine_ls_shift/su_max 0.0027664
_refine_ls_shift/su_mean 0.0001210
_refine_ls_structure_factor_coef Fsqd
_refine_ls_weighting_details
;
 Method= Modified Sheldrick 
 w=1/[\s^2^(F^2^) + ( 0.02P)^2^ + 3.37P] 
 ,where P=(max(Fo^2^,0) + 2Fc^2^)/3 
;
_refine_ls_weighting_scheme calc
_refine_ls_wR_factor_all 0.0390
_refine_ls_wR_factor_gt 0.0385
_refine_ls_wR_factor_ref 0.0381
_reflns_limit_h_max 21
_reflns_limit_h_min 0
_reflns_limit_k_max 15
_reflns_limit_k_min 0
_reflns_limit_l_max 18
_reflns_limit_l_min 0
_reflns_number_gt 3112
_reflns_number_total 3270
_reflns_threshold_expression I>2.0\s(I)
_oxford_diffrn_Wilson_B_factor 0.00
_oxford_diffrn_Wilson_scale 0.00
_oxford_refine_ls_r_factor_ref 0.0157
_oxford_refine_ls_scale 0.26530(13)
_oxford_reflns_number_all 3262
_oxford_reflns_threshold_expression_ref I>3.0\s(I)
_cod_data_source_file ic3015496_si_001_3.cif
_cod_data_source_block '[C~6~H~16~N~2~][VO(SeO~3~)(HSeO~3~)]~2~.2H~2~O_Cmp-2'
_cod_original_sg_symbol_H-M 'P b c n '
_cod_database_code 4330709

loop_
_symmetry_equiv_pos_as_xyz
x,y,z
-x,-y,-z
-x+1/2,y+1/2,z
x+1/2,-y+1/2,-z
x,-y,z+1/2
-x,y,-z+1/2
-x+1/2,-y+1/2,z+1/2
x+1/2,y+1/2,-z+1/2

loop_
_atom_site_label
_atom_site_type_symbol
_atom_site_fract_x
_atom_site_fract_y
_atom_site_fract_z
_atom_site_U_iso_or_equiv
_atom_site_occupancy
_atom_site_adp_type
_atom_site_refinement_flags_posn
V1 V 0.132322(17) 0.44326(2) 0.635807(19) 0.0051 1.0000 Uani .
Se1 Se 0.086660(10) 0.526599(13) 0.393520(11) 0.0050 1.0000 Uani .
Se2 Se 0.294775(10) 0.235862(14) 0.700016(11) 0.0057 1.0000 Uani .
O1 O 0.08086(8) 0.31244(11) 0.66198(9) 0.0097 1.0000 Uani .
O2 O 0.14258(7) 0.42919(10) 0.47826(8) 0.0074 1.0000 Uani .
O3 O 0.01675(7) 0.55068(10) 0.61889(9) 0.0074 1.0000 Uani .
O4 O 0.14510(8) 0.51305(11) 0.78305(8) 0.0081 1.0000 Uani .
O5 O 0.26370(8) 0.37009(10) 0.63607(9) 0.0079 1.0000 Uani .
O6 O 0.29538(8) 0.12617(10) 0.60464(9) 0.0082 1.0000 Uani .
O7 O 0.41302(8) 0.27256(11) 0.70317(10) 0.0108 1.0000 Uani .
O8 O 0.18300(8) 0.18125(11) 0.43752(9) 0.0111 1.0000 Uani .
N1 N 0.40651(9) 0.48723(13) 0.53161(10) 0.0082 1.0000 Uani .
C1 C 0.44424(10) 0.40341(14) 0.44735(12) 0.0084 1.0000 Uani .
C2 C 0.47816(11) 0.52757(15) 0.60799(12) 0.0094 1.0000 Uani .
C3 C 0.36806(11) 0.37128(16) 0.37041(13) 0.0125 1.0000 Uani .
H1 H 0.4475 0.1968 0.6972 0.0127 1.0000 Uiso R
H2 H 0.1525 0.2543 0.4632 0.0128 1.0000 Uiso R
H3 H 0.2214 0.1476 0.4911 0.0128 1.0000 Uiso R
H4 H 0.3598 0.4429 0.5685 0.0097 1.0000 Uiso R
H5 H 0.3808 0.5600 0.4994 0.0097 1.0000 Uiso R
H6 H 0.4669 0.3267 0.4828 0.0091 1.0000 Uiso R
H7 H 0.5019 0.4521 0.6480 0.0116 1.0000 Uiso R
H8 H 0.4515 0.5880 0.6607 0.0114 1.0000 Uiso R
H9 H 0.3475 0.4426 0.3276 0.0188 1.0000 Uiso R
H10 H 0.3160 0.3383 0.4051 0.0194 1.0000 Uiso R
H11 H 0.3909 0.3110 0.3199 0.0189 1.0000 Uiso R

loop_
_atom_site_aniso_label
_atom_site_aniso_U_11
_atom_site_aniso_U_22
_atom_site_aniso_U_33
_atom_site_aniso_U_23
_atom_site_aniso_U_13
_atom_site_aniso_U_12
V1 0.00500(10) 0.00528(10) 0.00516(10) 0.00022(8) 0.00016(8) -0.00003(8)
Se1 0.00508(6) 0.00498(7) 0.00502(7) -0.00005(4) -0.00012(4) 0.00025(5)
Se2 0.00559(7) 0.00560(7) 0.00598(7) 0.00027(5) -0.00006(5) 0.00018(5)
O1 0.0093(5) 0.0083(5) 0.0116(5) 0.0016(4) 0.0004(4) -0.0005(4)
O2 0.0082(5) 0.0083(5) 0.0057(4) 0.0009(4) -0.0007(4) 0.0026(4)
O3 0.0050(5) 0.0078(5) 0.0095(5) -0.0005(4) -0.0003(4) -0.0005(4)
O4 0.0086(5) 0.0111(5) 0.0045(4) -0.0002(4) 0.0014(4) -0.0009(4)
O5 0.0071(5) 0.0068(5) 0.0098(5) 0.0024(4) 0.0001(4) 0.0016(4)
O6 0.0095(5) 0.0070(5) 0.0082(5) -0.0021(4) -0.0018(4) 0.0012(4)
O7 0.0058(5) 0.0084(5) 0.0183(6) -0.0005(4) -0.0020(4) -0.0003(4)
O8 0.0127(5) 0.0093(5) 0.0113(5) 0.0003(4) -0.0014(4) -0.0003(4)
N1 0.0070(5) 0.0087(6) 0.0090(6) -0.0002(4) 0.0015(4) -0.0008(4)
C1 0.0089(6) 0.0075(6) 0.0089(6) -0.0012(5) 0.0013(5) -0.0011(5)
C2 0.0090(6) 0.0104(6) 0.0087(6) -0.0008(5) 0.0004(5) -0.0020(5)
C3 0.0116(7) 0.0142(7) 0.0118(7) -0.0013(5) -0.0016(5) -0.0037(6)

loop_
_atom_type_symbol
_atom_type_scat_dispersion_real
_atom_type_scat_dispersion_imag
_atom_type_scat_Cromer_Mann_a1
_atom_type_scat_Cromer_Mann_b1
_atom_type_scat_Cromer_Mann_a2
_atom_type_scat_Cromer_Mann_b2
_atom_type_scat_Cromer_Mann_a3
_atom_type_scat_Cromer_Mann_b3
_atom_type_scat_Cromer_Mann_a4
_atom_type_scat_Cromer_Mann_b4
_atom_type_scat_Cromer_Mann_c
_atom_type_scat_source
C 0.0033 0.0016 2.3100 20.8439 1.0200 10.2075 1.5886 0.5687 0.8650 51.6512 0.2156 'International Tables Vol C 4.2.6.8 and 6.1.1.4'
N 0.0061 0.0033 12.2126 0.0057 3.1322 9.8933 2.0125 28.9975 1.1663 0.5826 -11.5290 'International Tables Vol C 4.2.6.8 and 6.1.1.4'
H 0.0000 0.0000 0.4930 10.5109 0.3229 26.1257 0.1402 3.1424 0.0408 57.7998 0.0030 'International Tables Vol C 4.2.6.8 and 6.1.1.4'
V 0.3005 0.5294 10.2971 6.8657 7.3511 0.4385 2.0703 26.8938 2.0571 102.4780 1.2199 'International Tables Vol C 4.2.6.8 and 6.1.1.4'
Se -0.0929 2.2259 17.0006 2.4098 5.8196 0.2726 3.9731 15.2372 4.3543 43.8163 2.8409 'International Tables Vol C 4.2.6.8 and 6.1.1.4'
O 0.0106 0.0060 3.0485 13.2771 2.2868 5.7011 1.5463 0.3239 0.8670 32.9089 0.2508 'International Tables Vol C 4.2.6.8 and 6.1.1.4'

loop_
_geom_angle_atom_site_label_1
_geom_angle_site_symmetry_1
_geom_angle_atom_site_label_2
_geom_angle_atom_site_label_3
_geom_angle_site_symmetry_3
_geom_angle
_geom_angle_publ_flag
O6 3_555 V1 O1 . 178.26(5) yes
O6 3_555 V1 O2 . 81.58(4) yes
O1 . V1 O2 . 100.14(5) yes
O6 3_555 V1 O3 . 83.34(4) yes
O1 . V1 O3 . 96.92(5) yes
O2 . V1 O3 . 89.85(4) yes
O6 3_555 V1 O4 . 78.70(4) yes
O1 . V1 O4 . 99.58(5) yes
O2 . V1 O4 . 160.28(5) yes
O3 . V1 O4 . 88.22(5) yes
O6 3_555 V1 O5 . 83.80(4) yes
O1 . V1 O5 . 96.05(5) yes
O2 . V1 O5 . 84.56(4) yes
O3 . V1 O5 . 166.60(4) yes
O4 . V1 O5 . 92.94(5) yes
O3 2_566 Se1 O4 5_564 104.10(5) yes
O3 2_566 Se1 O2 . 100.74(5) yes
O4 5_564 Se1 O2 . 97.79(5) yes
O5 . Se2 O6 . 103.61(5) yes
O5 . Se2 O7 . 94.88(5) yes
O6 . Se2 O7 . 99.44(6) yes
V1 . O2 Se1 . 123.39(6) yes
V1 . O3 Se1 2_566 117.58(6) yes
V1 . O4 Se1 5_565 129.13(6) yes
V1 . O5 Se2 . 124.19(6) yes
V1 3_545 O6 Se2 . 118.27(6) yes
Se2 . O7 H1 . 109.0 no
H2 . O8 H3 . 109.5 no
C1 . N1 C2 . 112.48(12) yes
C1 . N1 H4 . 108.8 no
C2 . N1 H4 . 108.6 no
C1 . N1 H5 . 108.5 no
C2 . N1 H5 . 108.9 no
H4 . N1 H5 . 109.5 no
C2 2_666 C1 N1 . 108.54(12) yes
C2 2_666 C1 C3 . 110.57(13) yes
N1 . C1 C3 . 109.16(13) yes
C2 2_666 C1 H6 . 111.2 no
N1 . C1 H6 . 106.5 no
C3 . C1 H6 . 110.7 no
C1 2_666 C2 N1 . 110.85(12) yes
C1 2_666 C2 H7 . 111.3 no
N1 . C2 H7 . 109.9 no
C1 2_666 C2 H8 . 106.8 no
N1 . C2 H8 . 110.5 no
H7 . C2 H8 . 107.5 no
C1 . C3 H9 . 114.1 no
C1 . C3 H10 . 111.5 no
H9 . C3 H10 . 107.6 no
C1 . C3 H11 . 109.1 no
H9 . C3 H11 . 104.2 no
H10 . C3 H11 . 110.0 no

loop_
_geom_bond_atom_site_label_1
_geom_bond_atom_site_label_2
_geom_bond_site_symmetry_2
_geom_bond_distance
_geom_bond_publ_flag
V1 O6 3_555 2.2404(11) yes
V1 O1 . 1.6102(12) yes
V1 O2 . 2.0145(11) yes
V1 O3 . 2.0399(11) yes
V1 O4 . 2.0218(11) yes
V1 O5 . 2.0600(11) yes
Se1 O3 2_566 1.7183(11) yes
Se1 O4 5_564 1.6942(11) yes
Se1 O2 . 1.6991(11) yes
Se2 O5 . 1.6999(11) yes
Se2 O6 . 1.6802(11) yes
Se2 O7 . 1.7616(11) yes
O7 H1 . 0.950 no
O8 H2 . 0.950 no
O8 H3 . 0.950 no
N1 C1 . 1.496(2) yes
N1 C2 . 1.486(2) yes
N1 H4 . 0.950 no
N1 H5 . 0.950 no
C1 C2 2_666 1.517(2) yes
C1 C3 . 1.516(2) yes
C1 H6 . 0.987 no
C2 H7 . 1.008 no
C2 H8 . 1.005 no
C3 H9 . 0.979 no
C3 H10 . 0.943 no
C3 H11 . 0.965 no
